data_7019181
loop_
_publ_author_name
'Aragoni, M. Carla'
'Arca, Massimiliano'
'Coles Ne\'e Huth, Susanne L'
'Devillanova, Francesco A.'
'Hursthouse, Michael B.'
'Isaia, Francesco'
'Lippolis, Vito'

_publ_section_title
;
 Reactivity of phosphonodithioato-dppt Ni(II) mixed ligand complexes with
 halogens: first example of a metal-coordinating tribromide anion.
;
_journal_issue 22
_journal_name_full 'Dalton transactions (Cambridge, England : 2003)'
_journal_page_first 6611
_journal_page_last 6613
_journal_paper_doi 10.1039/c2dt30540b
_journal_volume 41
_journal_year 2012
_chemical_formula_sum 'C56 H48 N8 Ni O4 P2 S4'
_chemical_formula_weight 1145.91
_chemical_name_systematic
;
?
;
_space_group_IT_number 2
_symmetry_cell_setting triclinic
_symmetry_space_group_name_Hall '-P 1'
_symmetry_space_group_name_H-M 'P -1'
_atom_sites_solution_hydrogens geom
_atom_sites_solution_primary direct
_atom_sites_solution_secondary difmap
_audit_creation_method SHELXL-97
_cell_angle_alpha 79.283(13)
_cell_angle_beta 84.701(8)
_cell_angle_gamma 65.476(16)
_cell_formula_units_Z 1
_cell_length_a 9.2767(11)
_cell_length_b 10.467(2)
_cell_length_c 15.0969(13)
_cell_measurement_reflns_used 5860
_cell_measurement_temperature 120(2)
_cell_measurement_theta_max 27.48
_cell_measurement_theta_min 2.91
_cell_volume 1310.2(4)
_computing_cell_refinement 'DENZO (Otwinowski & Minor, 1997) & COLLECT (Hooft, R.W.W., 1998)'
_computing_data_collection 'COLLECT (Hooft, R.W.W., 1998)'
_computing_data_reduction 'DENZO (Otwinowski & Minor, 1997) & COLLECT (Hooft, R.W.W., 1998)'
_computing_structure_refinement 'SHELXL-97 (Sheldrick, 1997)'
_computing_structure_solution 'SHELXS-97 (Sheldrick)'
_diffrn_ambient_temperature 120(2)
_diffrn_detector_area_resol_mean 9.091
_diffrn_measured_fraction_theta_full 0.992
_diffrn_measured_fraction_theta_max 0.992
_diffrn_measurement_device_type 'Bruker-Nonius 95mm CCD camera on \k-goniostat'
_diffrn_measurement_method '\f & \w scans'
_diffrn_radiation_monochromator '10cm confocal mirrors'
_diffrn_radiation_source 'Bruker-Nonius FR591 rotating anode'
_diffrn_radiation_type MoK\a
_diffrn_radiation_wavelength 0.71073
_diffrn_reflns_av_R_equivalents 0.0588
_diffrn_reflns_av_sigmaI/netI 0.0535
_diffrn_reflns_limit_h_max 12
_diffrn_reflns_limit_h_min -12
_diffrn_reflns_limit_k_max 13
_diffrn_reflns_limit_k_min -13
_diffrn_reflns_limit_l_max 19
_diffrn_reflns_limit_l_min -19
_diffrn_reflns_number 26207
_diffrn_reflns_theta_full 27.49
_diffrn_reflns_theta_max 27.49
_diffrn_reflns_theta_min 3.04
_exptl_absorpt_coefficient_mu 0.647
_exptl_absorpt_correction_T_max 0.9872
_exptl_absorpt_correction_T_min 0.9264
_exptl_absorpt_correction_type multi-scan
_exptl_absorpt_process_details 'SADABS V2.10 (Sheldrick, G.M., 2003)'
_exptl_crystal_colour red
_exptl_crystal_density_diffrn 1.452
_exptl_crystal_density_method 'not measured'
_exptl_crystal_description lath
_exptl_crystal_F_000 594
_exptl_crystal_size_max 0.12
_exptl_crystal_size_mid 0.04
_exptl_crystal_size_min 0.02
_refine_diff_density_max 0.508
_refine_diff_density_min -0.375
_refine_diff_density_rms 0.071
_refine_ls_extinction_coef 0.0056(11)
_refine_ls_extinction_expression Fc^*^=kFc[1+0.001xFc^2^\l^3^/sin(2\q)]^-1/4^
_refine_ls_extinction_method SHELXL
_refine_ls_goodness_of_fit_ref 1.038
_refine_ls_hydrogen_treatment constr
_refine_ls_matrix_type full
_refine_ls_number_parameters 343
_refine_ls_number_reflns 5955
_refine_ls_number_restraints 0
_refine_ls_restrained_S_all 1.038
_refine_ls_R_factor_all 0.0573
_refine_ls_R_factor_gt 0.0416
_refine_ls_shift/su_max 0.001
_refine_ls_shift/su_mean 0.000
_refine_ls_structure_factor_coef Fsqd
_refine_ls_weighting_details 'calc w=1/[\s^2^(Fo^2^)+(0.0340P)^2^+1.1455P] where P=(Fo^2^+2Fc^2^)/3'
_refine_ls_weighting_scheme calc
_refine_ls_wR_factor_gt 0.0918
_refine_ls_wR_factor_ref 0.0991
_reflns_number_gt 4790
_reflns_number_total 5955
_reflns_threshold_expression >2sigma(I)
_cod_data_source_file c2dt30540b.txt
_cod_data_source_block slh0421
_cod_depositor_comments
;
The following automatic conversions were performed:

'_symmetry_cell_setting' value 'Triclinic' changed to 'triclinic'
according to /home/saulius/struct/CIF-dictionaries/cif_core.dic
dictionary named 'cif_core.dic' version 2.4.1 from 2010-06-29.

Automatic conversion script
Id: cif_fix_values 1715 2011-07-08 13:25:40Z adriana 
;
_cod_original_sg_symbol_H-M P-1
_cod_database_code 7019181

loop_
_symmetry_equiv_pos_as_xyz
'x, y, z'
'-x, -y, -z'

loop_
_atom_site_label
_atom_site_type_symbol
_atom_site_fract_x
_atom_site_fract_y
_atom_site_fract_z
_atom_site_U_iso_or_equiv
_atom_site_adp_type
_atom_site_occupancy
_atom_site_symmetry_multiplicity
_atom_site_calc_flag
_atom_site_refinement_flags
C1 C 0.6495(3) 0.9751(2) 0.57205(17) 0.0281(5) Uani 1 1 d .
H1A H 0.6405 0.9925 0.5063 0.042 Uiso 1 1 calc R
H1B H 0.7083 1.0258 0.5889 0.042 Uiso 1 1 calc R
H1C H 0.5433 1.0094 0.5998 0.042 Uiso 1 1 calc R
C2 C 0.7992(3) 0.5663(2) 0.68195(14) 0.0187(4) Uani 1 1 d .
C3 C 0.7848(3) 0.5198(2) 0.77386(15) 0.0227(5) Uani 1 1 d .
H3 H 0.6902 0.5686 0.8056 0.027 Uiso 1 1 calc R
C4 C 0.9058(3) 0.4041(3) 0.81914(16) 0.0271(5) Uani 1 1 d .
H4 H 0.8937 0.3733 0.8816 0.032 Uiso 1 1 calc R
C5 C 1.0458(3) 0.3323(2) 0.77359(17) 0.0259(5) Uani 1 1 d .
C6 C 1.0650(3) 0.3792(3) 0.68288(16) 0.0254(5) Uani 1 1 d .
H6 H 1.1617 0.3327 0.6521 0.030 Uiso 1 1 calc R
C7 C 0.9414(3) 0.4951(2) 0.63747(16) 0.0229(5) Uani 1 1 d .
H7 H 0.9539 0.5263 0.5751 0.028 Uiso 1 1 calc R
C8 C 1.3062(3) 0.1444(3) 0.7817(2) 0.0462(8) Uani 1 1 d .
H8A H 1.2898 0.1086 0.7297 0.069 Uiso 1 1 calc R
H8B H 1.3751 0.0646 0.8248 0.069 Uiso 1 1 calc R
H8C H 1.3561 0.2113 0.7616 0.069 Uiso 1 1 calc R
C9 C 0.7172(3) 0.4525(2) 0.23733(14) 0.0174(4) Uani 1 1 d .
C10 C 0.8526(3) 0.3215(2) 0.25821(15) 0.0203(5) Uani 1 1 d .
C11 C 0.7858(3) 0.3318(2) 0.40644(14) 0.0187(5) Uani 1 1 d .
C12 C 0.6723(3) 0.5360(2) 0.14560(15) 0.0216(5) Uani 1 1 d .
C13 C 0.7854(3) 0.5525(3) 0.08129(15) 0.0254(5) Uani 1 1 d .
H13 H 0.8947 0.5084 0.0957 0.030 Uiso 1 1 calc R
C14 C 0.7382(3) 0.6329(3) -0.00320(17) 0.0318(6) Uani 1 1 d .
H14 H 0.8152 0.6443 -0.0462 0.038 Uiso 1 1 calc R
C15 C 0.5786(3) 0.6969(3) -0.02531(17) 0.0344(6) Uani 1 1 d .
H15 H 0.5468 0.7504 -0.0836 0.041 Uiso 1 1 calc R
C16 C 0.4670(3) 0.6822(3) 0.03788(16) 0.0313(6) Uani 1 1 d .
H16 H 0.3579 0.7270 0.0232 0.038 Uiso 1 1 calc R
C17 C 0.5128(3) 0.6023(3) 0.12297(16) 0.0273(5) Uani 1 1 d .
H17 H 0.4347 0.5929 0.1659 0.033 Uiso 1 1 calc R
C18 C 0.9569(3) 0.2359(2) 0.19122(15) 0.0214(5) Uani 1 1 d .
C19 C 1.1192(3) 0.1651(2) 0.20642(15) 0.0236(5) Uani 1 1 d .
H19 H 1.1623 0.1736 0.2586 0.028 Uiso 1 1 calc R
C20 C 1.2181(3) 0.0820(3) 0.14510(17) 0.0317(6) Uani 1 1 d .
H20 H 1.3286 0.0335 0.1558 0.038 Uiso 1 1 calc R
C21 C 1.1566(3) 0.0695(3) 0.06876(17) 0.0345(6) Uani 1 1 d .
H21 H 1.2247 0.0142 0.0264 0.041 Uiso 1 1 calc R
C22 C 0.9945(3) 0.1384(3) 0.05427(17) 0.0340(6) Uani 1 1 d .
H22 H 0.9519 0.1288 0.0022 0.041 Uiso 1 1 calc R
C23 C 0.8946(3) 0.2208(3) 0.11484(16) 0.0288(5) Uani 1 1 d .
H23 H 0.7838 0.2670 0.1046 0.035 Uiso 1 1 calc R
C24 C 0.2732(3) 0.7193(2) 0.35091(15) 0.0203(5) Uani 1 1 d .
H24 H 0.3551 0.6786 0.3089 0.024 Uiso 1 1 calc R
C25 C 0.1333(3) 0.8305(2) 0.31840(15) 0.0227(5) Uani 1 1 d .
H25 H 0.1209 0.8645 0.2555 0.027 Uiso 1 1 calc R
C26 C 0.0122(3) 0.8915(2) 0.37818(16) 0.0238(5) Uani 1 1 d .
H26 H -0.0845 0.9673 0.3573 0.029 Uiso 1 1 calc R
C27 C 0.0363(3) 0.8384(2) 0.46988(15) 0.0223(5) Uani 1 1 d .
H27 H -0.0441 0.8774 0.5130 0.027 Uiso 1 1 calc R
C28 C 0.1790(3) 0.7280(2) 0.49704(14) 0.0178(4) Uani 1 1 d .
N1 N 0.6481(2) 0.4449(2) 0.38838(12) 0.0194(4) Uani 1 1 d .
N2 N 0.6186(2) 0.5094(2) 0.30299(12) 0.0207(4) Uani 1 1 d .
N3 N 0.8893(2) 0.2664(2) 0.34455(12) 0.0203(4) Uani 1 1 d .
N4 N 0.2978(2) 0.66684(19) 0.43895(12) 0.0174(4) Uani 1 1 d .
O1 O 0.73241(18) 0.82447(16) 0.60318(11) 0.0222(3) Uani 1 1 d .
O2 O 1.1563(2) 0.21586(19) 0.82442(13) 0.0373(4) Uani 1 1 d .
P1 P 0.64142(7) 0.71938(6) 0.62168(4) 0.01816(14) Uani 1 1 d .
S1 S 0.61510(7) 0.67832(6) 0.50011(4) 0.02037(14) Uani 1 1 d .
S2 S 0.45050(7) 0.79482(6) 0.69798(4) 0.02331(14) Uani 1 1 d .
Ni1 Ni 0.5000 0.5000 0.5000 0.01547(11) Uani 1 2 d S

loop_
_atom_site_aniso_label
_atom_site_aniso_U_11
_atom_site_aniso_U_22
_atom_site_aniso_U_33
_atom_site_aniso_U_23
_atom_site_aniso_U_13
_atom_site_aniso_U_12
C1 0.0288(13) 0.0196(12) 0.0367(14) -0.0013(10) -0.0050(11) -0.0110(11)
C2 0.0209(11) 0.0186(11) 0.0208(11) -0.0061(9) -0.0021(9) -0.0108(9)
C3 0.0235(12) 0.0238(12) 0.0217(11) -0.0077(9) 0.0034(9) -0.0096(10)
C4 0.0331(14) 0.0263(13) 0.0209(12) -0.0034(10) -0.0021(10) -0.0111(11)
C5 0.0258(13) 0.0179(12) 0.0343(13) -0.0069(10) -0.0085(10) -0.0063(10)
C6 0.0218(12) 0.0249(13) 0.0323(13) -0.0130(10) 0.0016(10) -0.0092(10)
C7 0.0241(12) 0.0262(12) 0.0234(11) -0.0088(10) 0.0027(9) -0.0137(10)
C8 0.0338(16) 0.0300(15) 0.063(2) -0.0099(14) -0.0105(14) 0.0019(13)
C9 0.0174(11) 0.0207(11) 0.0176(10) -0.0059(9) 0.0011(8) -0.0103(9)
C10 0.0214(11) 0.0222(12) 0.0209(11) -0.0045(9) -0.0010(9) -0.0119(10)
C11 0.0191(11) 0.0204(11) 0.0205(11) -0.0067(9) 0.0017(9) -0.0108(9)
C12 0.0257(12) 0.0203(12) 0.0203(11) -0.0059(9) -0.0002(9) -0.0096(10)
C13 0.0269(13) 0.0266(13) 0.0244(12) -0.0077(10) 0.0038(10) -0.0119(11)
C14 0.0389(15) 0.0286(14) 0.0274(13) -0.0086(11) 0.0076(11) -0.0133(12)
C15 0.0491(17) 0.0285(14) 0.0194(12) -0.0030(10) -0.0025(11) -0.0097(13)
C16 0.0289(13) 0.0355(15) 0.0231(12) -0.0065(11) -0.0065(10) -0.0049(12)
C17 0.0273(13) 0.0313(13) 0.0235(12) -0.0088(10) 0.0010(10) -0.0107(11)
C18 0.0230(12) 0.0205(12) 0.0207(11) -0.0038(9) 0.0009(9) -0.0090(10)
C19 0.0244(12) 0.0246(12) 0.0210(11) -0.0049(9) 0.0009(9) -0.0090(10)
C20 0.0254(13) 0.0288(14) 0.0352(14) -0.0051(11) 0.0054(11) -0.0067(11)
C21 0.0407(16) 0.0277(14) 0.0293(13) -0.0111(11) 0.0099(12) -0.0077(12)
C22 0.0437(16) 0.0290(14) 0.0259(13) -0.0102(11) -0.0050(12) -0.0082(12)
C23 0.0312(14) 0.0282(13) 0.0270(12) -0.0067(10) -0.0075(11) -0.0099(11)
C24 0.0225(11) 0.0220(12) 0.0184(11) -0.0047(9) 0.0006(9) -0.0106(10)
C25 0.0296(13) 0.0219(12) 0.0190(11) -0.0002(9) -0.0051(10) -0.0131(10)
C26 0.0231(12) 0.0191(11) 0.0279(12) -0.0020(9) -0.0064(10) -0.0069(10)
C27 0.0211(12) 0.0229(12) 0.0243(11) -0.0080(9) 0.0010(9) -0.0088(10)
C28 0.0219(11) 0.0186(11) 0.0168(10) -0.0046(8) -0.0010(9) -0.0112(9)
N1 0.0217(10) 0.0206(10) 0.0192(9) -0.0046(8) 0.0009(8) -0.0115(8)
N2 0.0235(10) 0.0237(10) 0.0176(9) -0.0047(8) -0.0006(8) -0.0116(8)
N3 0.0212(10) 0.0220(10) 0.0200(9) -0.0061(8) 0.0007(8) -0.0102(8)
N4 0.0195(9) 0.0178(9) 0.0177(9) -0.0054(7) -0.0004(7) -0.0094(8)
O1 0.0222(8) 0.0199(8) 0.0289(8) -0.0044(7) -0.0027(7) -0.0123(7)
O2 0.0340(10) 0.0261(10) 0.0422(11) -0.0054(8) -0.0106(9) -0.0007(8)
P1 0.0192(3) 0.0188(3) 0.0196(3) -0.0054(2) -0.0001(2) -0.0100(2)
S1 0.0250(3) 0.0229(3) 0.0177(3) -0.0042(2) -0.0009(2) -0.0138(2)
S2 0.0203(3) 0.0244(3) 0.0270(3) -0.0100(2) 0.0034(2) -0.0093(2)
Ni1 0.0160(2) 0.0171(2) 0.01349(19) -0.00364(15) 0.00010(15) -0.00651(16)

loop_
_atom_type_symbol
_atom_type_description
_atom_type_scat_dispersion_real
_atom_type_scat_dispersion_imag
_atom_type_scat_source
C C 0.0033 0.0016 'International Tables Vol C Tables 4.2.6.8 and 6.1.1.4'
H H 0.0000 0.0000 'International Tables Vol C Tables 4.2.6.8 and 6.1.1.4'
N N 0.0061 0.0033 'International Tables Vol C Tables 4.2.6.8 and 6.1.1.4'
O O 0.0106 0.0060 'International Tables Vol C Tables 4.2.6.8 and 6.1.1.4'
P P 0.1023 0.0942 'International Tables Vol C Tables 4.2.6.8 and 6.1.1.4'
S S 0.1246 0.1234 'International Tables Vol C Tables 4.2.6.8 and 6.1.1.4'
Ni Ni 0.3393 1.1124 'International Tables Vol C Tables 4.2.6.8 and 6.1.1.4'

loop_
_geom_angle_atom_site_label_1
_geom_angle_atom_site_label_2
_geom_angle_atom_site_label_3
_geom_angle
_geom_angle_site_symmetry_1
_geom_angle_site_symmetry_3
O1 C1 H1A 109.5 . .
O1 C1 H1B 109.5 . .
H1A C1 H1B 109.5 . .
O1 C1 H1C 109.5 . .
H1A C1 H1C 109.5 . .
H1B C1 H1C 109.5 . .
C3 C2 C7 118.3(2) . .
C3 C2 P1 121.40(17) . .
C7 C2 P1 120.25(17) . .
C4 C3 C2 120.9(2) . .
C4 C3 H3 119.5 . .
C2 C3 H3 119.5 . .
C3 C4 C5 120.2(2) . .
C3 C4 H4 119.9 . .
C5 C4 H4 119.9 . .
O2 C5 C6 124.7(2) . .
O2 C5 C4 115.3(2) . .
C6 C5 C4 120.0(2) . .
C5 C6 C7 119.4(2) . .
C5 C6 H6 120.3 . .
C7 C6 H6 120.3 . .
C6 C7 C2 121.2(2) . .
C6 C7 H7 119.4 . .
C2 C7 H7 119.4 . .
O2 C8 H8A 109.5 . .
O2 C8 H8B 109.5 . .
H8A C8 H8B 109.5 . .
O2 C8 H8C 109.5 . .
H8A C8 H8C 109.5 . .
H8B C8 H8C 109.5 . .
N2 C9 C10 120.0(2) . .
N2 C9 C12 114.4(2) . .
C10 C9 C12 125.54(19) . .
N3 C10 C9 119.1(2) . .
N3 C10 C18 115.5(2) . .
C9 C10 C18 125.3(2) . .
N3 C11 N1 125.2(2) . .
N3 C11 C28 118.2(2) . 2_666
N1 C11 C28 116.61(19) . 2_666
C17 C12 C13 118.8(2) . .
C17 C12 C9 119.1(2) . .
C13 C12 C9 122.1(2) . .
C14 C13 C12 120.2(2) . .
C14 C13 H13 119.9 . .
C12 C13 H13 119.9 . .
C13 C14 C15 120.4(2) . .
C13 C14 H14 119.8 . .
C15 C14 H14 119.8 . .
C16 C15 C14 119.6(2) . .
C16 C15 H15 120.2 . .
C14 C15 H15 120.2 . .
C15 C16 C17 120.6(2) . .
C15 C16 H16 119.7 . .
C17 C16 H16 119.7 . .
C16 C17 C12 120.4(2) . .
C16 C17 H17 119.8 . .
C12 C17 H17 119.8 . .
C19 C18 C23 119.5(2) . .
C19 C18 C10 119.3(2) . .
C23 C18 C10 121.2(2) . .
C20 C19 C18 120.0(2) . .
C20 C19 H19 120.0 . .
C18 C19 H19 120.0 . .
C21 C20 C19 120.4(2) . .
C21 C20 H20 119.8 . .
C19 C20 H20 119.8 . .
C20 C21 C22 119.6(2) . .
C20 C21 H21 120.2 . .
C22 C21 H21 120.2 . .
C23 C22 C21 120.6(2) . .
C23 C22 H22 119.7 . .
C21 C22 H22 119.7 . .
C22 C23 C18 119.9(2) . .
C22 C23 H23 120.1 . .
C18 C23 H23 120.1 . .
N4 C24 C25 122.9(2) . .
N4 C24 H24 118.5 . .
C25 C24 H24 118.5 . .
C26 C25 C24 119.6(2) . .
C26 C25 H25 120.2 . .
C24 C25 H25 120.2 . .
C25 C26 C27 118.1(2) . .
C25 C26 H26 121.0 . .
C27 C26 H26 121.0 . .
C28 C27 C26 118.9(2) . .
C28 C27 H27 120.6 . .
C26 C27 H27 120.6 . .
N4 C28 C27 123.5(2) . .
N4 C28 C11 114.68(19) . 2_666
C27 C28 C11 121.9(2) . 2_666
N2 N1 C11 118.35(18) . .
N2 N1 Ni1 126.75(15) . .
C11 N1 Ni1 114.90(14) . .
C9 N2 N1 119.81(19) . .
C10 N3 C11 116.6(2) . .
C24 N4 C28 117.03(19) . .
C24 N4 Ni1 128.15(15) . .
C28 N4 Ni1 114.83(14) . .
C1 O1 P1 121.60(14) . .
C5 O2 C8 117.1(2) . .
O1 P1 C2 97.28(9) . .
O1 P1 S2 111.15(7) . .
C2 P1 S2 112.24(8) . .
O1 P1 S1 106.34(6) . .
C2 P1 S1 109.64(8) . .
S2 P1 S1 118.06(4) . .
P1 S1 Ni1 116.58(3) . .
N1 Ni1 N1 180.0 . 2_666
N1 Ni1 N4 101.33(7) . .
N1 Ni1 N4 78.67(7) 2_666 .
N1 Ni1 N4 78.67(7) . 2_666
N1 Ni1 N4 101.33(7) 2_666 2_666
N4 Ni1 N4 180.00(9) . 2_666
N1 Ni1 S1 85.10(5) . .
N1 Ni1 S1 94.90(5) 2_666 .
N4 Ni1 S1 88.20(5) . .
N4 Ni1 S1 91.80(5) 2_666 .
N1 Ni1 S1 94.90(5) . 2_666
N1 Ni1 S1 85.10(5) 2_666 2_666
N4 Ni1 S1 91.80(5) . 2_666
N4 Ni1 S1 88.20(5) 2_666 2_666
S1 Ni1 S1 180.0 . 2_666

loop_
_geom_bond_atom_site_label_1
_geom_bond_atom_site_label_2
_geom_bond_distance
_geom_bond_site_symmetry_2
C1 O1 1.443(3) .
C1 H1A 0.9800 .
C1 H1B 0.9800 .
C1 H1C 0.9800 .
C2 C3 1.396(3) .
C2 C7 1.397(3) .
C2 P1 1.815(2) .
C3 C4 1.378(3) .
C3 H3 0.9500 .
C4 C5 1.394(3) .
C4 H4 0.9500 .
C5 O2 1.373(3) .
C5 C6 1.388(3) .
C6 C7 1.392(3) .
C6 H6 0.9500 .
C7 H7 0.9500 .
C8 O2 1.435(3) .
C8 H8A 0.9800 .
C8 H8B 0.9800 .
C8 H8C 0.9800 .
C9 N2 1.332(3) .
C9 C10 1.429(3) .
C9 C12 1.486(3) .
C10 N3 1.337(3) .
C10 C18 1.482(3) .
C11 N3 1.338(3) .
C11 N1 1.340(3) .
C11 C28 1.484(3) 2_666
C12 C17 1.393(3) .
C12 C13 1.405(3) .
C13 C14 1.387(3) .
C13 H13 0.9500 .
C14 C15 1.391(4) .
C14 H14 0.9500 .
C15 C16 1.379(4) .
C15 H15 0.9500 .
C16 C17 1.391(3) .
C16 H16 0.9500 .
C17 H17 0.9500 .
C18 C19 1.394(3) .
C18 C23 1.398(3) .
C19 C20 1.391(3) .
C19 H19 0.9500 .
C20 C21 1.382(4) .
C20 H20 0.9500 .
C21 C22 1.390(4) .
C21 H21 0.9500 .
C22 C23 1.383(4) .
C22 H22 0.9500 .
C23 H23 0.9500 .
C24 N4 1.342(3) .
C24 C25 1.390(3) .
C24 H24 0.9500 .
C25 C26 1.384(3) .
C25 H25 0.9500 .
C26 C27 1.394(3) .
C26 H26 0.9500 .
C27 C28 1.382(3) .
C27 H27 0.9500 .
C28 N4 1.355(3) .
C28 C11 1.484(3) 2_666
N1 N2 1.335(3) .
N1 Ni1 2.0823(18) .
N4 Ni1 2.1022(19) .
O1 P1 1.6166(16) .
P1 S2 1.9717(9) .
P1 S1 2.0189(8) .
S1 Ni1 2.5061(7) .
Ni1 N1 2.0823(18) 2_666
Ni1 N4 2.1022(19) 2_666
Ni1 S1 2.5061(7) 2_666
